data_2222586
loop_
_publ_author_name
'Zhang, Ya-Wen'
'Wang, Jian-Quan'
'Cheng, Lin'

_publ_section_title
4,4',4''-Tris(2-pyridyl)-2,2',2''-[(2,4,6-trimethylbenzene-1,3,5-triyl)tris(methylene)tris(sulfanediyl)]tripyrimidine
_journal_coeditor_code BT2991
_journal_issue 8
_journal_name_full 'Acta Crystallographica Section E'
_journal_page_first o1831
_journal_paper_doi 10.1107/S1600536809026403
_journal_volume 65
_journal_year 2009
_chemical_formula_iupac 'C39 H33 N9 S3'
_chemical_formula_moiety 'C39 H33 N9 S3'
_chemical_formula_sum 'C39 H33 N9 S3'
_chemical_formula_weight 723.92
_chemical_name_systematic
;
4,4',4''-Tris(2-pyridyl)-2,2',2''-[(2,4,6-trimethylbenzene-1,3,5-
triyl)tris(methylene)tris(sulfanediyl)]tripyrimidine
;
_space_group_IT_number 14
_symmetry_cell_setting monoclinic
_symmetry_space_group_name_Hall '-P 2ybc'
_symmetry_space_group_name_H-M 'P 1 21/c 1'
_atom_sites_solution_hydrogens geom
_atom_sites_solution_primary direct
_atom_sites_solution_secondary difmap
_audit_creation_method SHELXL-97
_cell_angle_alpha 90.00
_cell_angle_beta 108.369(6)
_cell_angle_gamma 90.00
_cell_formula_units_Z 4
_cell_length_a 11.966(2)
_cell_length_b 10.520(2)
_cell_length_c 31.959(6)
_cell_measurement_reflns_used 780
_cell_measurement_temperature 293(2)
_cell_measurement_theta_max 28.0
_cell_measurement_theta_min 2.42
_cell_volume 3818.1(12)
_computing_cell_refinement 'SAINT (Bruker, 2000)'
_computing_data_collection 'SMART (Bruker, 2000)'
_computing_data_reduction 'SAINT (Bruker, 2000)'
_computing_molecular_graphics 'SHELXTL (Sheldrick, 2008)'
_computing_publication_material 'SHELXTL (Sheldrick, 2008)'
_computing_structure_refinement 'SHELXL97 (Sheldrick, 2008)'
_computing_structure_solution 'SHELXS97 (Sheldrick, 2008)'
_diffrn_ambient_temperature 293(2)
_diffrn_measured_fraction_theta_full 0.969
_diffrn_measured_fraction_theta_max 0.969
_diffrn_measurement_device_type 'Bruker SMART APEX CCD'
_diffrn_measurement_method '\f and \w'
_diffrn_radiation_monochromator graphite
_diffrn_radiation_source 'fine-focus sealed tube'
_diffrn_radiation_type MoK\a
_diffrn_radiation_wavelength 0.71073
_diffrn_reflns_av_R_equivalents 0.1073
_diffrn_reflns_av_sigmaI/netI 0.1295
_diffrn_reflns_limit_h_max 14
_diffrn_reflns_limit_h_min -12
_diffrn_reflns_limit_k_max 11
_diffrn_reflns_limit_k_min -12
_diffrn_reflns_limit_l_max 38
_diffrn_reflns_limit_l_min -38
_diffrn_reflns_number 17715
_diffrn_reflns_theta_full 25.05
_diffrn_reflns_theta_max 25.05
_diffrn_reflns_theta_min 2.36
_exptl_absorpt_coefficient_mu 0.235
_exptl_absorpt_correction_T_max 0.9590
_exptl_absorpt_correction_T_min 0.9436
_exptl_absorpt_correction_type multi-scan
_exptl_absorpt_process_details '(SADABS; Sheldrick, 2000)'
_exptl_crystal_colour yellow
_exptl_crystal_density_diffrn 1.259
_exptl_crystal_density_method 'not measured'
_exptl_crystal_description block
_exptl_crystal_F_000 1512
_exptl_crystal_size_max 0.25
_exptl_crystal_size_mid 0.20
_exptl_crystal_size_min 0.18
_refine_diff_density_max 0.892
_refine_diff_density_min -0.259
_refine_ls_extinction_method none
_refine_ls_goodness_of_fit_ref 1.081
_refine_ls_hydrogen_treatment constr
_refine_ls_matrix_type full
_refine_ls_number_parameters 460
_refine_ls_number_reflns 6544
_refine_ls_number_restraints 0
_refine_ls_restrained_S_all 1.081
_refine_ls_R_factor_all 0.1735
_refine_ls_R_factor_gt 0.0809
_refine_ls_shift/su_max 0.000
_refine_ls_shift/su_mean 0.000
_refine_ls_structure_factor_coef Fsqd
_refine_ls_weighting_details 'calc w=1/[\s^2^(Fo^2^)+(0.01P)^2^+1.28P] where P=(Fo^2^+2Fc^2^)/3'
_refine_ls_weighting_scheme calc
_refine_ls_wR_factor_gt 0.1410
_refine_ls_wR_factor_ref 0.1627
_reflns_number_gt 2957
_reflns_number_total 6544
_reflns_threshold_expression I>2\s(I)
_cod_data_source_file bt2991.cif
_cod_data_source_block I
_cod_original_sg_symbol_H-M 'P 21/c'
_cod_database_code 2222586
_cod_database_fobs_code 2222586

loop_
_symmetry_equiv_pos_as_xyz
'x, y, z'
'-x, y+1/2, -z+1/2'
'-x, -y, -z'
'x, -y-1/2, z-1/2'

loop_
_atom_site_type_symbol
_atom_site_label
_atom_site_fract_x
_atom_site_fract_y
_atom_site_fract_z
_atom_site_U_iso_or_equiv
_atom_site_adp_type
_atom_site_calc_flag
_atom_site_refinement_flags
_atom_site_occupancy
_atom_site_disorder_assembly
_atom_site_disorder_group
S S1 0.58642(11) -0.78603(12) -0.22867(4) 0.0754(4) Uani d . 1 . .
S S2 0.62715(13) -1.06746(13) -0.05185(4) 0.0883(5) Uani d . 1 . .
S S3 0.23200(12) -0.66957(13) -0.12895(5) 0.0924(5) Uani d . 1 . .
C C1 0.4361(4) -0.9300(4) -0.20145(14) 0.0620(12) Uani d . 1 . .
C C2 0.3434(4) -0.8618(5) -0.19733(16) 0.0680(13) Uani d . 1 . .
C C3 0.3010(4) -0.8814(5) -0.16132(17) 0.0679(13) Uani d . 1 . .
C C4 0.3590(5) -0.9676(5) -0.12875(16) 0.0705(13) Uani d . 1 . .
C C5 0.4568(5) -1.0361(4) -0.13279(16) 0.0674(13) Uani d . 1 . .
C C6 0.4962(4) -1.0149(4) -0.16834(16) 0.0626(12) Uani d . 1 . .
C C7 0.2812(5) -0.7628(5) -0.23179(17) 0.0993(17) Uani d . 1 . .
H H7A 0.3176 -0.7599 -0.2546 0.149 Uiso calc R 1 . .
H H7B 0.2871 -0.6809 -0.2180 0.149 Uiso calc R 1 . .
H H7C 0.1997 -0.7855 -0.2444 0.149 Uiso calc R 1 . .
C C8 0.3170(5) -0.9901(5) -0.08946(17) 0.1026(18) Uani d . 1 . .
H H8A 0.2498 -0.9373 -0.0919 0.154 Uiso calc R 1 . .
H H8B 0.3789 -0.9693 -0.0629 0.154 Uiso calc R 1 . .
H H8C 0.2956 -1.0778 -0.0887 0.154 Uiso calc R 1 . .
C C9 0.6043(4) -1.0849(5) -0.17075(16) 0.0833(15) Uani d . 1 . .
H H9A 0.6216 -1.0599 -0.1969 0.125 Uiso calc R 1 . .
H H9B 0.5900 -1.1748 -0.1715 0.125 Uiso calc R 1 . .
H H9C 0.6699 -1.0645 -0.1453 0.125 Uiso calc R 1 . .
C C10 0.4793(4) -0.9128(5) -0.24122(14) 0.0740(14) Uani d . 1 . .
H H10A 0.4139 -0.8914 -0.2671 0.089 Uiso calc R 1 . .
H H10B 0.5149 -0.9908 -0.2471 0.089 Uiso calc R 1 . .
C C11 0.6446(4) -0.7921(4) -0.27308(14) 0.0616(12) Uani d . 1 . .
C C12 0.6554(5) -0.8711(5) -0.33626(15) 0.0713(13) Uani d . 1 . .
H H12A 0.6288 -0.9253 -0.3604 0.086 Uiso calc R 1 . .
C C13 0.7498(4) -0.7944(5) -0.33389(14) 0.0645(12) Uani d . 1 . .
H H13A 0.7859 -0.7955 -0.3558 0.077 Uiso calc R 1 . .
C C14 0.7884(4) -0.7169(4) -0.29843(14) 0.0532(11) Uani d . 1 . .
C C15 0.8931(4) -0.6337(4) -0.29058(15) 0.0626(12) Uani d . 1 . .
C C16 0.9256(5) -0.5489(5) -0.25625(15) 0.0745(14) Uani d . 1 . .
H H16A 0.8817 -0.5408 -0.2370 0.089 Uiso calc R 1 . .
C C17 1.0242(5) -0.4764(5) -0.2511(2) 0.0908(17) Uani d . 1 . .
H H17A 1.0490 -0.4194 -0.2277 0.109 Uiso calc R 1 . .
C C18 1.0852(5) -0.4882(6) -0.2800(2) 0.0940(17) Uani d . 1 . .
H H18A 1.1508 -0.4379 -0.2777 0.113 Uiso calc R 1 . .
C C19 1.0482(6) -0.5740(6) -0.3118(2) 0.1053(19) Uani d . 1 . .
H H19A 1.0927 -0.5843 -0.3308 0.126 Uiso calc R 1 . .
C C20 0.5140(5) -1.1352(4) -0.09856(16) 0.0861(16) Uani d . 1 . .
H H20A 0.5488 -1.2005 -0.1120 0.103 Uiso calc R 1 . .
H H20B 0.4543 -1.1750 -0.0883 0.103 Uiso calc R 1 . .
C C21 0.7111(4) -1.2020(5) -0.03108(15) 0.0686(13) Uani d . 1 . .
C C22 0.8719(6) -1.2798(7) 0.02049(17) 0.0975(19) Uani d . 1 . .
H H22A 0.9365 -1.2690 0.0456 0.117 Uiso calc R 1 . .
C C23 0.8548(5) -1.3965(6) 0.00115(17) 0.0937(17) Uani d . 1 . .
H H23A 0.9057 -1.4640 0.0123 0.112 Uiso calc R 1 . .
C C24 0.7563(5) -1.4094(5) -0.03647(16) 0.0699(13) Uani d . 1 . .
C C25 0.7259(5) -1.5296(5) -0.06142(17) 0.0773(14) Uani d . 1 . .
C C26 0.6307(5) -1.5380(6) -0.09824(19) 0.0870(16) Uani d . 1 . .
H H26A 0.5843 -1.4669 -0.1087 0.104 Uiso calc R 1 . .
C C27 0.6038(6) -1.6508(8) -0.1196(2) 0.108(2) Uani d . 1 . .
H H27A 0.5392 -1.6576 -0.1449 0.129 Uiso calc R 1 . .
C C28 0.6720(9) -1.7529(7) -0.1036(2) 0.120(2) Uani d . 1 . .
H H28A 0.6549 -1.8316 -0.1175 0.144 Uiso calc R 1 . .
C C29 0.7660(9) -1.7382(7) -0.0670(3) 0.140(3) Uani d . 1 . .
H H29A 0.8116 -1.8098 -0.0562 0.168 Uiso calc R 1 . .
C C30 0.1921(5) -0.8156(5) -0.15912(17) 0.0876(15) Uani d . 1 . .
H H30A 0.1501 -0.8700 -0.1446 0.105 Uiso calc R 1 . .
H H30B 0.1406 -0.7979 -0.1887 0.105 Uiso calc R 1 . .
C C31 0.0955(5) -0.6028(6) -0.13059(16) 0.0783(15) Uani d . 1 . .
C C32 -0.0991(6) -0.6111(7) -0.15071(19) 0.105(2) Uani d . 1 . .
H H32A -0.1702 -0.6522 -0.1643 0.126 Uiso calc R 1 . .
C C33 -0.1041(5) -0.4911(7) -0.13345(17) 0.0944(18) Uani d . 1 . .
H H33A -0.1750 -0.4513 -0.1356 0.113 Uiso calc R 1 . .
C C34 0.0034(5) -0.4348(6) -0.11291(15) 0.0763(15) Uani d . 1 . .
C C35 0.0108(5) -0.3091(5) -0.09093(16) 0.0720(13) Uani d . 1 . .
C C36 0.1165(5) -0.2639(6) -0.06459(16) 0.0807(15) Uani d . 1 . .
H H36A 0.1845 -0.3123 -0.0598 0.097 Uiso calc R 1 . .
C C37 0.1220(6) -0.1456(7) -0.04502(18) 0.0881(16) Uani d . 1 . .
H H37A 0.1930 -0.1120 -0.0273 0.106 Uiso calc R 1 . .
C C38 0.0216(8) -0.0821(6) -0.0527(2) 0.1056(19) Uani d . 1 . .
H H38A 0.0216 -0.0022 -0.0403 0.127 Uiso calc R 1 . .
C C39 -0.0823(7) -0.1338(7) -0.0790(2) 0.1069(19) Uani d . 1 . .
H H39A -0.1514 -0.0877 -0.0834 0.128 Uiso calc R 1 . .
N N1 0.7367(3) -0.7132(3) -0.26700(11) 0.0583(9) Uani d . 1 . .
N N2 0.5992(3) -0.8731(3) -0.30604(13) 0.0677(10) Uani d . 1 . .
N N3 0.9526(4) -0.6468(4) -0.31899(14) 0.0890(13) Uani d . 1 . .
N N4 0.8019(4) -1.1798(4) 0.00566(14) 0.0881(13) Uani d . 1 . .
N N5 0.6858(3) -1.3116(4) -0.05227(11) 0.0648(10) Uani d . 1 . .
N N6 0.7987(5) -1.6291(5) -0.04492(15) 0.1137(17) Uani d . 1 . .
N N7 0.1042(4) -0.4918(4) -0.11146(12) 0.0690(11) Uani d . 1 . .
N N8 -0.0016(4) -0.6716(4) -0.14938(13) 0.0852(13) Uani d . 1 . .
N N9 -0.0891(4) -0.2464(5) -0.09860(15) 0.0893(13) Uani d . 1 . .

loop_
_atom_site_aniso_label
_atom_site_aniso_U_11
_atom_site_aniso_U_22
_atom_site_aniso_U_33
_atom_site_aniso_U_12
_atom_site_aniso_U_13
_atom_site_aniso_U_23
S1 0.0783(9) 0.0869(10) 0.0638(8) -0.0206(7) 0.0263(7) -0.0125(7)
S2 0.0980(10) 0.0786(10) 0.0728(9) -0.0051(8) 0.0046(7) -0.0037(7)
S3 0.0623(9) 0.0896(11) 0.1195(12) -0.0098(8) 0.0202(8) -0.0139(9)
C1 0.053(3) 0.069(3) 0.060(3) -0.010(3) 0.012(3) -0.002(3)
C2 0.052(3) 0.071(3) 0.069(3) -0.015(3) 0.002(3) 0.005(3)
C3 0.052(3) 0.072(3) 0.077(3) -0.010(3) 0.017(3) 0.004(3)
C4 0.069(3) 0.079(4) 0.066(3) -0.019(3) 0.025(3) 0.001(3)
C5 0.067(3) 0.061(3) 0.060(3) -0.011(3) -0.001(3) -0.001(2)
C6 0.058(3) 0.067(3) 0.055(3) -0.013(3) 0.007(3) -0.006(3)
C7 0.096(4) 0.097(4) 0.097(4) 0.001(3) 0.019(3) 0.030(3)
C8 0.105(4) 0.119(5) 0.096(4) -0.006(4) 0.048(4) 0.022(3)
C9 0.070(3) 0.096(4) 0.079(3) 0.002(3) 0.018(3) -0.009(3)
C10 0.074(3) 0.084(4) 0.060(3) -0.018(3) 0.015(3) -0.005(3)
C11 0.061(3) 0.062(3) 0.054(3) 0.008(3) 0.008(2) 0.008(2)
C12 0.072(4) 0.084(4) 0.056(3) 0.004(3) 0.017(3) -0.016(3)
C13 0.054(3) 0.085(4) 0.051(3) 0.002(3) 0.011(2) -0.005(3)
C14 0.050(3) 0.058(3) 0.048(3) 0.008(2) 0.011(2) 0.002(2)
C15 0.056(3) 0.070(3) 0.057(3) 0.004(3) 0.009(3) 0.006(3)
C16 0.071(4) 0.089(4) 0.059(3) -0.011(3) 0.014(3) -0.008(3)
C17 0.080(4) 0.092(4) 0.087(4) -0.021(3) 0.008(4) -0.013(3)
C18 0.066(4) 0.106(5) 0.101(5) -0.018(3) 0.012(4) -0.010(4)
C19 0.085(5) 0.132(5) 0.110(5) -0.024(4) 0.046(4) -0.010(4)
C20 0.088(4) 0.072(3) 0.076(3) -0.017(3) -0.007(3) 0.003(3)
C21 0.066(3) 0.080(4) 0.054(3) -0.015(3) 0.011(3) -0.001(3)
C22 0.109(5) 0.090(5) 0.060(3) -0.007(4) -0.020(3) -0.003(4)
C23 0.105(5) 0.096(5) 0.066(4) 0.005(4) 0.007(3) 0.012(3)
C24 0.080(4) 0.073(4) 0.054(3) -0.006(3) 0.016(3) 0.010(3)
C25 0.081(4) 0.083(4) 0.063(3) -0.006(3) 0.016(3) 0.004(3)
C26 0.072(4) 0.096(5) 0.088(4) 0.000(3) 0.018(3) -0.024(3)
C27 0.093(5) 0.115(6) 0.111(5) -0.007(5) 0.027(4) -0.029(5)
C28 0.169(7) 0.094(6) 0.091(5) -0.047(5) 0.031(5) -0.023(4)
C29 0.222(9) 0.072(5) 0.104(5) 0.009(5) 0.021(6) 0.000(4)
C30 0.080(4) 0.078(4) 0.103(4) -0.013(3) 0.026(3) -0.010(3)
C31 0.080(4) 0.087(4) 0.059(3) -0.010(3) 0.009(3) 0.014(3)
C32 0.057(4) 0.162(7) 0.086(4) -0.028(4) 0.009(3) -0.022(4)
C33 0.067(4) 0.146(6) 0.078(4) -0.009(4) 0.034(3) -0.021(4)
C34 0.063(4) 0.104(5) 0.056(3) -0.015(4) 0.011(3) 0.014(3)
C35 0.068(4) 0.090(4) 0.066(3) 0.004(3) 0.032(3) 0.007(3)
C36 0.069(4) 0.107(5) 0.068(3) -0.007(3) 0.024(3) 0.003(3)
C37 0.079(4) 0.103(5) 0.090(4) -0.006(4) 0.039(3) -0.008(4)
C38 0.130(6) 0.111(5) 0.089(4) -0.001(5) 0.053(5) -0.006(4)
C39 0.093(5) 0.121(6) 0.119(5) 0.009(4) 0.050(4) -0.010(5)
N1 0.052(2) 0.058(2) 0.060(2) -0.004(2) 0.0120(19) -0.0016(19)
N2 0.066(3) 0.068(3) 0.060(2) -0.004(2) 0.007(2) -0.014(2)
N3 0.070(3) 0.115(4) 0.093(3) -0.023(3) 0.042(3) -0.023(3)
N4 0.104(4) 0.083(3) 0.067(3) -0.014(3) 0.013(3) -0.007(2)
N5 0.065(3) 0.074(3) 0.052(2) -0.013(2) 0.0129(19) 0.002(2)
N6 0.162(5) 0.076(3) 0.079(3) 0.017(4) 0.003(3) 0.007(3)
N7 0.055(3) 0.080(3) 0.073(3) -0.004(2) 0.021(2) 0.003(2)
N8 0.059(3) 0.119(4) 0.080(3) -0.023(3) 0.024(2) -0.009(3)
N9 0.074(3) 0.108(4) 0.093(3) 0.005(3) 0.036(3) -0.003(3)

loop_
_atom_type_symbol
_atom_type_description
_atom_type_scat_dispersion_real
_atom_type_scat_dispersion_imag
_atom_type_scat_source
C C 0.0033 0.0016 'International Tables Vol C Tables 4.2.6.8 and 6.1.1.4'
H H 0.0000 0.0000 'International Tables Vol C Tables 4.2.6.8 and 6.1.1.4'
N N 0.0061 0.0033 'International Tables Vol C Tables 4.2.6.8 and 6.1.1.4'
S S 0.1246 0.1234 'International Tables Vol C Tables 4.2.6.8 and 6.1.1.4'

loop_
_geom_angle_atom_site_label_1
_geom_angle_atom_site_label_2
_geom_angle_atom_site_label_3
_geom_angle_site_symmetry_1
_geom_angle_site_symmetry_3
_geom_angle
_geom_angle_publ_flag
C11 S1 C10 . . 103.1(2) ?
C21 S2 C20 . . 100.7(2) ?
C31 S3 C30 . . 103.7(3) ?
C2 C1 C6 . . 120.3(4) ?
C2 C1 C10 . . 121.2(4) ?
C6 C1 C10 . . 118.5(5) ?
C1 C2 C3 . . 121.0(4) ?
C1 C2 C7 . . 121.1(5) ?
C3 C2 C7 . . 117.9(5) ?
C4 C3 C2 . . 118.9(5) ?
C4 C3 C30 . . 120.2(5) ?
C2 C3 C30 . . 120.8(5) ?
C3 C4 C5 . . 119.7(4) ?
C3 C4 C8 . . 120.4(5) ?
C5 C4 C8 . . 119.9(5) ?
C6 C5 C4 . . 120.0(4) ?
C6 C5 C20 . . 120.9(5) ?
C4 C5 C20 . . 119.0(5) ?
C5 C6 C1 . . 119.9(5) ?
C5 C6 C9 . . 118.9(4) ?
C1 C6 C9 . . 121.2(4) ?
C2 C7 H7A . . 109.5 ?
C2 C7 H7B . . 109.5 ?
H7A C7 H7B . . 109.5 ?
C2 C7 H7C . . 109.5 ?
H7A C7 H7C . . 109.5 ?
H7B C7 H7C . . 109.5 ?
C4 C8 H8A . . 109.5 ?
C4 C8 H8B . . 109.5 ?
H8A C8 H8B . . 109.5 ?
C4 C8 H8C . . 109.5 ?
H8A C8 H8C . . 109.5 ?
H8B C8 H8C . . 109.5 ?
C6 C9 H9A . . 109.5 ?
C6 C9 H9B . . 109.5 ?
H9A C9 H9B . . 109.5 ?
C6 C9 H9C . . 109.5 ?
H9A C9 H9C . . 109.5 ?
H9B C9 H9C . . 109.5 ?
C1 C10 S1 . . 107.8(3) ?
C1 C10 H10A . . 110.1 ?
S1 C10 H10A . . 110.1 ?
C1 C10 H10B . . 110.1 ?
S1 C10 H10B . . 110.1 ?
H10A C10 H10B . . 108.5 ?
N2 C11 N1 . . 128.4(4) ?
N2 C11 S1 . . 119.6(4) ?
N1 C11 S1 . . 111.9(3) ?
N2 C12 C13 . . 124.1(4) ?
N2 C12 H12A . . 117.9 ?
C13 C12 H12A . . 117.9 ?
C14 C13 C12 . . 117.3(4) ?
C14 C13 H13A . . 121.4 ?
C12 C13 H13A . . 121.4 ?
N1 C14 C13 . . 122.1(4) ?
N1 C14 C15 . . 115.0(4) ?
C13 C14 C15 . . 122.9(4) ?
N3 C15 C16 . . 122.6(5) ?
N3 C15 C14 . . 115.4(4) ?
C16 C15 C14 . . 122.0(5) ?
C17 C16 C15 . . 118.3(5) ?
C17 C16 H16A . . 120.9 ?
C15 C16 H16A . . 120.9 ?
C18 C17 C16 . . 119.8(5) ?
C18 C17 H17A . . 120.1 ?
C16 C17 H17A . . 120.1 ?
C19 C18 C17 . . 117.7(6) ?
C19 C18 H18A . . 121.1 ?
C17 C18 H18A . . 121.1 ?
C18 C19 N3 . . 125.5(6) ?
C18 C19 H19A . . 117.2 ?
N3 C19 H19A . . 117.2 ?
C5 C20 S2 . . 112.0(3) ?
C5 C20 H20A . . 109.2 ?
S2 C20 H20A . . 109.2 ?
C5 C20 H20B . . 109.2 ?
S2 C20 H20B . . 109.2 ?
H20A C20 H20B . . 107.9 ?
N5 C21 N4 . . 126.1(5) ?
N5 C21 S2 . . 120.1(4) ?
N4 C21 S2 . . 113.7(4) ?
N4 C22 C23 . . 124.2(5) ?
N4 C22 H22A . . 117.9 ?
C23 C22 H22A . . 117.9 ?
C22 C23 C24 . . 116.3(5) ?
C22 C23 H23A . . 121.9 ?
C24 C23 H23A . . 121.9 ?
N5 C24 C23 . . 121.0(5) ?
N5 C24 C25 . . 116.1(5) ?
C23 C24 C25 . . 122.9(5) ?
N6 C25 C26 . . 123.1(5) ?
N6 C25 C24 . . 115.6(5) ?
C26 C25 C24 . . 121.3(5) ?
C27 C26 C25 . . 119.7(6) ?
C27 C26 H26A . . 120.2 ?
C25 C26 H26A . . 120.2 ?
C28 C27 C26 . . 119.2(6) ?
C28 C27 H27A . . 120.4 ?
C26 C27 H27A . . 120.4 ?
C27 C28 C29 . . 118.3(7) ?
C27 C28 H28A . . 120.8 ?
C29 C28 H28A . . 120.8 ?
N6 C29 C28 . . 125.4(7) ?
N6 C29 H29A . . 117.3 ?
C28 C29 H29A . . 117.3 ?
C3 C30 S3 . . 109.4(3) ?
C3 C30 H30A . . 109.8 ?
S3 C30 H30A . . 109.8 ?
C3 C30 H30B . . 109.8 ?
S3 C30 H30B . . 109.8 ?
H30A C30 H30B . . 108.2 ?
N7 C31 N8 . . 128.5(5) ?
N7 C31 S3 . . 113.9(4) ?
N8 C31 S3 . . 117.5(5) ?
N8 C32 C33 . . 125.1(5) ?
N8 C32 H32A . . 117.4 ?
C33 C32 H32A . . 117.4 ?
C34 C33 C32 . . 115.4(6) ?
C34 C33 H33A . . 122.3 ?
C32 C33 H33A . . 122.3 ?
N7 C34 C33 . . 121.3(6) ?
N7 C34 C35 . . 117.7(5) ?
C33 C34 C35 . . 120.9(6) ?
N9 C35 C36 . . 123.3(5) ?
N9 C35 C34 . . 116.2(5) ?
C36 C35 C34 . . 120.4(6) ?
C35 C36 C37 . . 119.6(6) ?
C35 C36 H36A . . 120.2 ?
C37 C36 H36A . . 120.2 ?
C38 C37 C36 . . 117.2(6) ?
C38 C37 H37A . . 121.4 ?
C36 C37 H37A . . 121.4 ?
C37 C38 C39 . . 120.4(6) ?
C37 C38 H38A . . 119.8 ?
C39 C38 H38A . . 119.8 ?
N9 C39 C38 . . 123.3(6) ?
N9 C39 H39A . . 118.3 ?
C38 C39 H39A . . 118.4 ?
C14 N1 C11 . . 115.2(4) ?
C11 N2 C12 . . 112.9(4) ?
C15 N3 C19 . . 116.0(5) ?
C22 N4 C21 . . 114.6(4) ?
C21 N5 C24 . . 117.8(4) ?
C29 N6 C25 . . 114.2(5) ?
C31 N7 C34 . . 116.6(5) ?
C32 N8 C31 . . 112.8(5) ?
C35 N9 C39 . . 116.2(5) ?

loop_
_geom_bond_atom_site_label_1
_geom_bond_atom_site_label_2
_geom_bond_site_symmetry_2
_geom_bond_distance
_geom_bond_publ_flag
S1 C11 . 1.768(5) ?
S1 C10 . 1.805(5) ?
S2 C21 . 1.741(5) ?
S2 C20 . 1.815(4) ?
S3 C31 . 1.763(6) ?
S3 C30 . 1.796(5) ?
C1 C2 . 1.361(6) ?
C1 C6 . 1.398(6) ?
C1 C10 . 1.527(6) ?
C2 C3 . 1.412(6) ?
C2 C7 . 1.528(6) ?
C3 C4 . 1.390(6) ?
C3 C30 . 1.497(7) ?
C4 C5 . 1.415(7) ?
C4 C8 . 1.511(7) ?
C5 C6 . 1.379(7) ?
C5 C20 . 1.510(6) ?
C6 C9 . 1.511(7) ?
C7 H7A . 0.9600 ?
C7 H7B . 0.9600 ?
C7 H7C . 0.9600 ?
C8 H8A . 0.9600 ?
C8 H8B . 0.9600 ?
C8 H8C . 0.9600 ?
C9 H9A . 0.9600 ?
C9 H9B . 0.9600 ?
C9 H9C . 0.9600 ?
C10 H10A . 0.9700 ?
C10 H10B . 0.9700 ?
C11 N2 . 1.330(5) ?
C11 N1 . 1.344(5) ?
C12 N2 . 1.340(6) ?
C12 C13 . 1.371(6) ?
C12 H12A . 0.9300 ?
C13 C14 . 1.353(5) ?
C13 H13A . 0.9300 ?
C14 N1 . 1.336(5) ?
C14 C15 . 1.484(6) ?
C15 N3 . 1.325(6) ?
C15 C16 . 1.371(6) ?
C16 C17 . 1.370(7) ?
C16 H16A . 0.9300 ?
C17 C18 . 1.352(8) ?
C17 H17A . 0.9300 ?
C18 C19 . 1.328(7) ?
C18 H18A . 0.9300 ?
C19 N3 . 1.336(7) ?
C19 H19A . 0.9300 ?
C20 H20A . 0.9700 ?
C20 H20B . 0.9700 ?
C21 N5 . 1.323(5) ?
C21 N4 . 1.345(6) ?
C22 N4 . 1.335(6) ?
C22 C23 . 1.361(6) ?
C22 H22A . 0.9300 ?
C23 C24 . 1.400(7) ?
C23 H23A . 0.9300 ?
C24 N5 . 1.324(6) ?
C24 C25 . 1.478(7) ?
C25 N6 . 1.357(6) ?
C25 C26 . 1.358(7) ?
C26 C27 . 1.355(7) ?
C26 H26A . 0.9300 ?
C27 C28 . 1.349(8) ?
C27 H27A . 0.9300 ?
C28 C29 . 1.352(9) ?
C28 H28A . 0.9300 ?
C29 N6 . 1.340(7) ?
C29 H29A . 0.9300 ?
C30 H30A . 0.9700 ?
C30 H30B . 0.9700 ?
C31 N7 . 1.307(6) ?
C31 N8 . 1.339(6) ?
C32 N8 . 1.319(7) ?
C32 C33 . 1.386(7) ?
C32 H32A . 0.9300 ?
C33 C34 . 1.380(7) ?
C33 H33A . 0.9300 ?
C34 N7 . 1.334(6) ?
C34 C35 . 1.487(7) ?
C35 N9 . 1.319(6) ?
C35 C36 . 1.365(7) ?
C36 C37 . 1.386(7) ?
C36 H36A . 0.9300 ?
C37 C38 . 1.328(8) ?
C37 H37A . 0.9300 ?
C38 C39 . 1.375(8) ?
C38 H38A . 0.9300 ?
C39 N9 . 1.329(7) ?
C39 H39A . 0.9300 ?

loop_
_geom_hbond_atom_site_label_D
_geom_hbond_atom_site_label_H
_geom_hbond_atom_site_label_A
_geom_hbond_site_symmetry_A
_geom_hbond_distance_DH
_geom_hbond_distance_HA
_geom_hbond_distance_DA
_geom_hbond_angle_DHA
_geom_hbond_publ_flag
C20 H20A N5 . 0.9700 2.3900 2.818(6) 106.00 yes
C26 H26A N5 . 0.9300 2.4500 2.767(7) 100.00 yes
C36 H36A N7 . 0.9300 2.4900 2.806(7) 100.00 yes

loop_
_geom_torsion_atom_site_label_1
_geom_torsion_atom_site_label_2
_geom_torsion_atom_site_label_3
_geom_torsion_atom_site_label_4
_geom_torsion_site_symmetry_1
_geom_torsion_site_symmetry_2
_geom_torsion_site_symmetry_3
_geom_torsion_site_symmetry_4
_geom_torsion
_geom_torsion_publ_flag
C6 C1 C2 C3 . . . . -4.4(7) ?
C10 C1 C2 C3 . . . . 177.6(4) ?
C6 C1 C2 C7 . . . . 176.3(4) ?
C10 C1 C2 C7 . . . . -1.6(6) ?
C1 C2 C3 C4 . . . . 3.1(7) ?
C7 C2 C3 C4 . . . . -177.7(4) ?
C1 C2 C3 C30 . . . . -174.0(4) ?
C7 C2 C3 C30 . . . . 5.2(6) ?
C2 C3 C4 C5 . . . . -1.6(6) ?
C30 C3 C4 C5 . . . . 175.5(4) ?
C2 C3 C4 C8 . . . . 179.3(4) ?
C30 C3 C4 C8 . . . . -3.6(7) ?
C3 C4 C5 C6 . . . . 1.6(7) ?
C8 C4 C5 C6 . . . . -179.3(4) ?
C3 C4 C5 C20 . . . . -176.2(4) ?
C8 C4 C5 C20 . . . . 2.9(6) ?
C4 C5 C6 C1 . . . . -2.9(6) ?
C20 C5 C6 C1 . . . . 174.9(4) ?
C4 C5 C6 C9 . . . . 177.2(4) ?
C20 C5 C6 C9 . . . . -4.9(6) ?
C2 C1 C6 C5 . . . . 4.4(6) ?
C10 C1 C6 C5 . . . . -177.6(4) ?
C2 C1 C6 C9 . . . . -175.8(4) ?
C10 C1 C6 C9 . . . . 2.2(6) ?
C2 C1 C10 S1 . . . . 88.1(5) ?
C6 C1 C10 S1 . . . . -89.9(4) ?
C11 S1 C10 C1 . . . . 171.6(3) ?
C10 S1 C11 N2 . . . . 4.4(4) ?
C10 S1 C11 N1 . . . . -172.8(3) ?
N2 C12 C13 C14 . . . . 0.6(7) ?
C12 C13 C14 N1 . . . . -0.7(6) ?
C12 C13 C14 C15 . . . . 176.9(4) ?
N1 C14 C15 N3 . . . . 172.9(4) ?
C13 C14 C15 N3 . . . . -4.8(6) ?
N1 C14 C15 C16 . . . . -7.2(6) ?
C13 C14 C15 C16 . . . . 175.0(4) ?
N3 C15 C16 C17 . . . . -0.8(7) ?
C14 C15 C16 C17 . . . . 179.4(4) ?
C15 C16 C17 C18 . . . . 1.2(8) ?
C16 C17 C18 C19 . . . . -2.2(8) ?
C17 C18 C19 N3 . . . . 2.9(9) ?
C6 C5 C20 S2 . . . . 94.4(5) ?
C4 C5 C20 S2 . . . . -87.7(5) ?
C21 S2 C20 C5 . . . . -157.7(4) ?
C20 S2 C21 N5 . . . . 4.7(4) ?
C20 S2 C21 N4 . . . . -178.0(4) ?
N4 C22 C23 C24 . . . . -0.4(9) ?
C22 C23 C24 N5 . . . . 1.1(7) ?
C22 C23 C24 C25 . . . . 179.6(5) ?
N5 C24 C25 N6 . . . . 180.0(5) ?
C23 C24 C25 N6 . . . . 1.5(7) ?
N5 C24 C25 C26 . . . . -0.3(7) ?
C23 C24 C25 C26 . . . . -178.8(5) ?
N6 C25 C26 C27 . . . . 1.4(8) ?
C24 C25 C26 C27 . . . . -178.2(5) ?
C25 C26 C27 C28 . . . . 0.4(9) ?
C26 C27 C28 C29 . . . . -0.8(10) ?
C27 C28 C29 N6 . . . . -0.7(12) ?
C4 C3 C30 S3 . . . . 90.2(5) ?
C2 C3 C30 S3 . . . . -92.7(5) ?
C31 S3 C30 C3 . . . . 178.6(4) ?
C30 S3 C31 N7 . . . . -177.8(4) ?
C30 S3 C31 N8 . . . . 4.4(4) ?
N8 C32 C33 C34 . . . . -1.1(8) ?
C32 C33 C34 N7 . . . . 2.2(7) ?
C32 C33 C34 C35 . . . . -176.8(4) ?
N7 C34 C35 N9 . . . . 169.9(4) ?
C33 C34 C35 N9 . . . . -11.1(7) ?
N7 C34 C35 C36 . . . . -9.9(6) ?
C33 C34 C35 C36 . . . . 169.1(5) ?
N9 C35 C36 C37 . . . . -1.0(7) ?
C34 C35 C36 C37 . . . . 178.8(4) ?
C35 C36 C37 C38 . . . . 0.9(7) ?
C36 C37 C38 C39 . . . . 0.1(8) ?
C37 C38 C39 N9 . . . . -1.2(9) ?
C13 C14 N1 C11 . . . . 0.3(6) ?
C15 C14 N1 C11 . . . . -177.5(3) ?
N2 C11 N1 C14 . . . . 0.3(6) ?
S1 C11 N1 C14 . . . . 177.2(3) ?
N1 C11 N2 C12 . . . . -0.5(6) ?
S1 C11 N2 C12 . . . . -177.2(3) ?
C13 C12 N2 C11 . . . . 0.0(6) ?
C16 C15 N3 C19 . . . . 1.3(7) ?
C14 C15 N3 C19 . . . . -178.9(4) ?
C18 C19 N3 C15 . . . . -2.4(9) ?
C23 C22 N4 C21 . . . . -0.7(8) ?
N5 C21 N4 C22 . . . . 1.3(7) ?
S2 C21 N4 C22 . . . . -175.8(4) ?
N4 C21 N5 C24 . . . . -0.6(7) ?
S2 C21 N5 C24 . . . . 176.3(3) ?
C23 C24 N5 C21 . . . . -0.6(7) ?
C25 C24 N5 C21 . . . . -179.2(4) ?
C28 C29 N6 C25 . . . . 2.3(10) ?
C26 C25 N6 C29 . . . . -2.7(8) ?
C24 C25 N6 C29 . . . . 177.0(5) ?
N8 C31 N7 C34 . . . . -4.6(7) ?
S3 C31 N7 C34 . . . . 177.9(3) ?
C33 C34 N7 C31 . . . . 0.3(7) ?
C35 C34 N7 C31 . . . . 179.3(4) ?
C33 C32 N8 C31 . . . . -2.2(8) ?
N7 C31 N8 C32 . . . . 5.4(7) ?
S3 C31 N8 C32 . . . . -177.2(4) ?
C36 C35 N9 C39 . . . . 0.1(7) ?
C34 C35 N9 C39 . . . . -179.8(4) ?
C38 C39 N9 C35 . . . . 1.0(8) ?

loop_
_cod_related_entry_id
_cod_related_entry_database
_cod_related_entry_code
1 ChemSpider 24742812
